data_7161047
loop_
_publ_author_name
'Schepper, Jonas D. W.'
'Orthaber, Andreas'
'Pammer, Frank'

_publ_section_title
;
 Dynamic N&#x2192;B coordination and anion-selective turn-on fluorescence
 in oxadiazole-functionalized organoboranes.
;
_journal_issue 13
_journal_name_full 'Organic &amp; biomolecular chemistry'
_journal_page_first 2683
_journal_page_last 2695
_journal_paper_doi 10.1039/d5ob01979f
_journal_volume 24
_journal_year 2026
_chemical_formula_moiety 'C33 H33 B N2 O'
_chemical_formula_sum 'C33 H33 B N2 O'
_chemical_formula_weight 484.42
_space_group_crystal_system triclinic
_space_group_IT_number 2
_space_group_name_Hall '-P 1'
_space_group_name_H-M_alt 'P -1'
_atom_sites_solution_hydrogens geom
_audit_creation_date 2025-11-29
_audit_creation_method
;
Olex2 1.5
(compiled 2025.07.13 svn.rb7424aed for OlexSys, GUI svn.r7314)
;
_audit_update_record
;
2025-12-08 deposited with the CCDC.	2026-02-24 downloaded from the CCDC.
;
_cell_angle_alpha 99.257(5)
_cell_angle_beta 101.748(5)
_cell_angle_gamma 108.129(5)
_cell_formula_units_Z 2
_cell_length_a 9.7571(5)
_cell_length_b 11.1700(7)
_cell_length_c 14.0701(9)
_cell_measurement_reflns_used 3508
_cell_measurement_temperature 301.9(6)
_cell_measurement_theta_max 72.4620
_cell_measurement_theta_min 4.2660
_cell_volume 1384.76(16)
_computing_cell_refinement 'CrysAlisPro 1.171.40.82a (Rigaku OD, 2020)'
_computing_data_collection 'CrysAlisPro 1.171.40.82a (Rigaku OD, 2020)'
_computing_data_reduction 'CrysAlisPro 1.171.40.82a (Rigaku OD, 2020)'
_computing_molecular_graphics 'Olex2 1.5 (Dolomanov et al., 2009)'
_computing_publication_material 'Olex2 1.5 (Dolomanov et al., 2009)'
_computing_structure_refinement 'SHELXL 2019/3 (Sheldrick, 2015)'
_computing_structure_solution 'olex2.solve 1.3 (Bourhis et al., 2015)'
_diffrn_ambient_environment air
_diffrn_ambient_temperature 301.9(6)
_diffrn_detector 'CCD plate'
_diffrn_detector_area_resol_mean 10.3385
_diffrn_detector_type Atlas
_diffrn_measured_fraction_theta_full 0.996
_diffrn_measured_fraction_theta_max 0.966
_diffrn_measurement_details
;
List of Runs (angles in degrees, time in seconds):

  # Type    Start    End  Width  t~exp~   \w     \q     \k     \f   Frames
#--------------------------------------------------------------------------
  1  \w    -66.00  -6.00   1.00    1.00    --  -43.06 125.00  90.00   60
  2  \w    -40.00 -14.00   1.00    1.00    --  -43.06  38.00  30.00   26
  3  \w    -31.00  -6.00   1.00    1.00    --  -43.06 125.00 150.00   25
  4  \w    -63.00  29.00   1.00    1.00    --  -43.06  38.00  60.00   92
  5  \w   -110.00 -19.00   1.00    1.00    --  -43.06 -38.00-120.00   91
  6  \w     60.00  97.00   1.00    1.00    --   43.06-125.00-180.00   37
  7  \w     40.00  66.00   1.00    3.71    --  104.94 -77.00 120.00   26
  8  \w     34.00 112.00   1.00    3.71    --  104.94-125.00-150.00   78
  9  \w     65.00 112.00   1.00    3.71    --  104.94-125.00 -30.00   47
 10  \w     34.00 123.00   1.00    3.71    --  104.94 -45.00-180.00   89
 11  \w     45.00  80.00   1.00    3.71    --  104.94-112.00  81.00   35
 12  \w    108.00 159.00   1.00    3.71    --  104.94 125.00 120.00   51
 13  \w    102.00 177.00   1.00    3.71    --  104.94 125.00-150.00   75
 14  \w     78.00 168.00   1.00    3.71    --  104.94  30.00  60.00   90
 15  \w     79.00 106.00   1.00    3.71    --  104.94 -95.00 -60.00   27
 16  \w    105.00 130.00   1.00    3.71    --  104.94 112.00 174.00   25
 17  \w     98.00 126.00   1.00    3.71    --  104.94 -77.00 120.00   28
 18  \w    103.00 165.00   1.00    3.71    --  104.94  77.00 -90.00   62
 19  \w    137.00 162.00   1.00    3.71    --  104.94  77.00-150.00   25
 20  \w     84.00 109.00   1.00    3.71    --  104.94-112.00  81.00   25
 21  \w     81.00 106.00   1.00    3.71    --  104.94 -95.00 -30.00   25
 22  \w     77.00 176.00   1.00    3.71    --  104.94  61.00 -30.00   99
;
_diffrn_measurement_device 'four-circle diffractometer'
_diffrn_measurement_device_type 'SuperNova, Dual, Cu at home/near, Atlas'
_diffrn_measurement_method '\w scans'
_diffrn_orient_matrix_type 'CrysAlisPro convention (1999,Acta A55,543-557)'
_diffrn_orient_matrix_UB_11 -0.0168468000
_diffrn_orient_matrix_UB_12 0.0913462000
_diffrn_orient_matrix_UB_13 -0.0691491000
_diffrn_orient_matrix_UB_21 0.0851634000
_diffrn_orient_matrix_UB_22 0.1183063000
_diffrn_orient_matrix_UB_23 0.0893218000
_diffrn_orient_matrix_UB_31 0.1491419000
_diffrn_orient_matrix_UB_32 0.0043400000
_diffrn_orient_matrix_UB_33 -0.0227597000
_diffrn_radiation_monochromator mirror
_diffrn_radiation_probe x-ray
_diffrn_radiation_type 'Cu K\a'
_diffrn_radiation_wavelength 1.54184
_diffrn_reflns_av_R_equivalents 0.0255
_diffrn_reflns_av_unetI/netI 0.0283
_diffrn_reflns_Laue_measured_fraction_full 0.996
_diffrn_reflns_Laue_measured_fraction_max 0.966
_diffrn_reflns_limit_h_max 12
_diffrn_reflns_limit_h_min -8
_diffrn_reflns_limit_k_max 13
_diffrn_reflns_limit_k_min -13
_diffrn_reflns_limit_l_max 17
_diffrn_reflns_limit_l_min -16
_diffrn_reflns_number 20186
_diffrn_reflns_point_group_measured_fraction_full 0.996
_diffrn_reflns_point_group_measured_fraction_max 0.966
_diffrn_reflns_theta_full 67.684
_diffrn_reflns_theta_max 73.024
_diffrn_reflns_theta_min 4.291
_diffrn_source 'micro-focus sealed X-ray tube'
_diffrn_source_type 'SuperNova (Cu) X-ray Source'
_exptl_absorpt_coefficient_mu 0.531
_exptl_absorpt_correction_T_max 1.000
_exptl_absorpt_correction_T_min 0.652
_exptl_absorpt_correction_type gaussian
_exptl_absorpt_process_details
;
CrysAlisPro 1.171.40.82a (Rigaku Oxford Diffraction, 2020)
Numerical absorption correction based on gaussian integration over
a multifaceted crystal model
Empirical absorption correction using spherical harmonics,
implemented in SCALE3 ABSPACK scaling algorithm.
;
_exptl_crystal_colour 'clear light colourless'
_exptl_crystal_colour_lustre clear
_exptl_crystal_colour_modifier light
_exptl_crystal_colour_primary colourless
_exptl_crystal_density_diffrn 1.162
_exptl_crystal_description block
_exptl_crystal_F_000 516
_exptl_crystal_size_max 0.232
_exptl_crystal_size_mid 0.232
_exptl_crystal_size_min 0.225
_refine_diff_density_max 0.190
_refine_diff_density_min -0.180
_refine_diff_density_rms 0.036
_refine_ls_extinction_method none
_refine_ls_goodness_of_fit_ref 1.048
_refine_ls_hydrogen_treatment constr
_refine_ls_matrix_type full
_refine_ls_number_parameters 341
_refine_ls_number_reflns 5343
_refine_ls_number_restraints 0
_refine_ls_restrained_S_all 1.048
_refine_ls_R_factor_all 0.0656
_refine_ls_R_factor_gt 0.0514
_refine_ls_shift/su_max 0.000
_refine_ls_shift/su_mean 0.000
_refine_ls_structure_factor_coef Fsqd
_refine_ls_weighting_details 'w=1/[\s^2^(Fo^2^)+(0.0635P)^2^+0.3074P] where P=(Fo^2^+2Fc^2^)/3'
_refine_ls_weighting_scheme calc
_refine_ls_wR_factor_gt 0.1310
_refine_ls_wR_factor_ref 0.1453
_reflns_Friedel_coverage 0.000
_reflns_number_gt 4254
_reflns_number_total 5343
_reflns_threshold_expression 'I > 2\s(I)'
_cod_data_source_file d5ob01979f3.cif
_cod_data_source_block jsc20067
_cod_depositor_comments 'Adding full bibliography for 7161044--7161048.cif.'
_cod_original_cell_volume 1384.75(15)
_cod_database_code 7161047
_shelx_shelxl_version_number 2019/3
_chemical_oxdiff_formula 'C33 H33 B N2 O'
_shelx_space_group_comment
;
The symmetry employed for this shelxl refinement is uniquely defined
by the following loop, which should always be used as a source of
symmetry information in preference to the above space-group names.
They are only intended as comments.
;
_olex2_refinement_description
;
1. Fixed Uiso
 At 1.2 times of:
  All C(H) groups
 At 1.5 times of:
  All C(H,H,H) groups
2.a Aromatic/amide H refined with riding coordinates:
 C8(H8), C12(H12), C16(H16), C19(H19), C21(H21), C23(H23), C24(H24), C26(H26),
 C27(H27), C30(H30), C31(H31), C34(H34)
2.b Idealised Me refined as rotating group:
 C22(H22A,H22B,H22C), C25(H25A,H25B,H25C), C28(H28A,H28B,H28C), C33(H33A,H33B,
 H33C), C35(H35A,H35B,H35C), C36(H36A,H36B,H36C), C37(H37A,H37B,H37C)
;
_olex2_submission_special_instructions 'No special instructions were received'
_oxdiff_exptl_absorpt_empirical_details
;
Empirical correction (ABSPACK) includes:
- Absorption correction using spherical harmonics
- Frame scaling
;
_oxdiff_exptl_absorpt_empirical_full_max 1.716
_oxdiff_exptl_absorpt_empirical_full_min 0.436

loop_
_space_group_symop_operation_xyz
'x, y, z'
'-x, -y, -z'

loop_
_atom_site_label
_atom_site_type_symbol
_atom_site_fract_x
_atom_site_fract_y
_atom_site_fract_z
_atom_site_U_iso_or_equiv
_atom_site_adp_type
_atom_site_occupancy
_atom_site_site_symmetry_order
_atom_site_calc_flag
_atom_site_refinement_flags_posn
_atom_site_refinement_flags_adp
_atom_site_refinement_flags_occupancy
_atom_site_disorder_assembly
_atom_site_disorder_group
O1 O -0.07657(13) 0.35244(11) 0.82403(9) 0.0498(3) Uani 1 1 d . . . . .
N2 N 0.07902(15) 0.51100(13) 0.78568(10) 0.0461(3) Uani 1 1 d . . . . .
N3 N -0.04891(15) 0.46286(14) 0.70639(10) 0.0479(3) Uani 1 1 d . . . . .
C4 C -0.13853(19) 0.36821(16) 0.73099(12) 0.0461(4) Uani 1 1 d . . . . .
C5 C 0.05878(19) 0.44604(16) 0.85336(13) 0.0459(4) Uani 1 1 d . . . . .
C6 C 0.36474(18) 0.63337(16) 0.76543(13) 0.0481(4) Uani 1 1 d . . . . .
C7 C 0.36446(19) 0.52379(17) 0.69922(13) 0.0511(4) Uani 1 1 d . . . . .
C8 C -0.3387(2) 0.28458(18) 0.57494(14) 0.0530(4) Uani 1 1 d . . . . .
H8 H -0.277239 0.341776 0.546736 0.064 Uiso 1 1 calc R U . . .
C9 C 0.2889(2) 0.59902(17) 0.93103(13) 0.0507(4) Uani 1 1 d . . . . .
C10 C 0.1815(2) 0.48749(17) 0.94196(13) 0.0506(4) Uani 1 1 d . . . . .
C11 C 0.1619(2) 0.83827(17) 0.90174(14) 0.0534(4) Uani 1 1 d . . . . .
C12 C -0.4800(2) 0.20376(19) 0.51902(14) 0.0581(4) Uani 1 1 d . . . . .
H12 H -0.512590 0.206783 0.452869 0.070 Uiso 1 1 calc R U . . .
C13 C 0.17869(18) 0.75999(16) 0.81861(13) 0.0472(4) Uani 1 1 d . . . . .
C14 C -0.28778(19) 0.28065(16) 0.67366(13) 0.0479(4) Uani 1 1 d . . . . .
C15 C -0.5749(2) 0.11805(19) 0.55858(16) 0.0605(5) Uani 1 1 d . . . . .
C16 C 0.4819(2) 0.5317(2) 0.65566(15) 0.0575(4) Uani 1 1 d . . . . .
H16 H 0.476948 0.458258 0.611118 0.069 Uiso 1 1 calc R U . . .
C17 C 0.4924(2) 0.74726(18) 0.78740(14) 0.0545(4) Uani 1 1 d . . . . .
C18 C 0.1429(2) 0.79127(18) 0.72573(14) 0.0526(4) Uani 1 1 d . . . . .
C19 C -0.3806(2) 0.1944(2) 0.71415(15) 0.0648(5) Uani 1 1 d . . . . .
H19 H -0.347358 0.190148 0.779915 0.078 Uiso 1 1 calc R U . . .
C20 C 0.6054(2) 0.6435(2) 0.67561(15) 0.0596(5) Uani 1 1 d . . . . .
C21 C -0.5228(2) 0.1144(2) 0.65683(17) 0.0710(6) Uani 1 1 d . . . . .
H21 H -0.584539 0.057202 0.684847 0.085 Uiso 1 1 calc R U . . .
C22 C 0.1446(3) 0.7128(2) 0.62830(15) 0.0644(5) Uani 1 1 d . . . . .
H22A H 0.246123 0.732885 0.624385 0.097 Uiso 1 1 calc R U . . .
H22B H 0.087906 0.733699 0.573408 0.097 Uiso 1 1 calc R U . . .
H22C H 0.101052 0.621987 0.625160 0.097 Uiso 1 1 calc R U . . .
C23 C 0.2000(2) 0.4312(2) 1.02265(15) 0.0633(5) Uani 1 1 d . . . . .
H23 H 0.125230 0.357842 1.026418 0.076 Uiso 1 1 calc R U . . .
C24 C 0.1014(2) 0.8995(2) 0.71939(17) 0.0630(5) Uani 1 1 d . . . . .
H24 H 0.079871 0.918658 0.657385 0.076 Uiso 1 1 calc R U . . .
C25 C 0.2403(2) 0.3926(2) 0.67063(19) 0.0704(6) Uani 1 1 d . . . . .
H25A H 0.222830 0.366229 0.730068 0.106 Uiso 1 1 calc R U . . .
H25B H 0.268802 0.330135 0.631890 0.106 Uiso 1 1 calc R U . . .
H25C H 0.150420 0.398173 0.631756 0.106 Uiso 1 1 calc R U . . .
C26 C 0.6082(2) 0.7497(2) 0.74282(16) 0.0605(5) Uani 1 1 d . . . . .
H26 H 0.690867 0.826027 0.759041 0.073 Uiso 1 1 calc R U . . .
C27 C 0.4235(2) 0.6497(2) 1.00655(15) 0.0621(5) Uani 1 1 d . . . . .
H27 H 0.500820 0.720769 1.002264 0.075 Uiso 1 1 calc R U . . .
C28 C 0.1912(3) 0.8156(2) 1.00513(15) 0.0664(5) Uani 1 1 d . . . . .
H28A H 0.140311 0.725789 1.001995 0.100 Uiso 1 1 calc R U . . .
H28B H 0.155087 0.868510 1.046936 0.100 Uiso 1 1 calc R U . . .
H28C H 0.296908 0.837987 1.032536 0.100 Uiso 1 1 calc R U . . .
B29 B 0.2364(2) 0.63677(18) 0.82418(15) 0.0470(4) Uani 1 1 d . . . . .
C30 C 0.4431(2) 0.5953(2) 1.08782(16) 0.0698(6) Uani 1 1 d . . . . .
H30 H 0.533003 0.632140 1.137800 0.084 Uiso 1 1 calc R U . . .
C31 C 0.1199(2) 0.9454(2) 0.89117(17) 0.0646(5) Uani 1 1 d . . . . .
H31 H 0.111184 0.996152 0.947247 0.077 Uiso 1 1 calc R U . . .
C32 C 0.0911(3) 0.9786(2) 0.80123(19) 0.0698(6) Uani 1 1 d . . . . .
C33 C 0.5135(2) 0.8728(2) 0.85817(19) 0.0734(6) Uani 1 1 d . . . . .
H33A H 0.469579 0.923664 0.821976 0.110 Uiso 1 1 calc R U . . .
H33B H 0.618533 0.920562 0.887399 0.110 Uiso 1 1 calc R U . . .
H33C H 0.465769 0.853837 0.910064 0.110 Uiso 1 1 calc R U . . .
C34 C 0.3330(3) 0.4880(2) 1.09685(16) 0.0729(6) Uani 1 1 d . . . . .
H34 H 0.348626 0.454246 1.152694 0.087 Uiso 1 1 calc R U . . .
C35 C 0.7318(3) 0.6495(3) 0.6280(2) 0.0818(7) Uani 1 1 d . . . . .
H35A H 0.818457 0.654096 0.677332 0.123 Uiso 1 1 calc R U . . .
H35B H 0.755419 0.725133 0.601420 0.123 Uiso 1 1 calc R U . . .
H35C H 0.702129 0.573207 0.574930 0.123 Uiso 1 1 calc R U . . .
C36 C -0.7301(3) 0.0321(2) 0.4963(2) 0.0830(7) Uani 1 1 d . . . . .
H36A H -0.801968 0.066115 0.515736 0.124 Uiso 1 1 calc R U . . .
H36B H -0.750534 -0.053980 0.506582 0.124 Uiso 1 1 calc R U . . .
H36C H -0.736752 0.029247 0.426915 0.124 Uiso 1 1 calc R U . . .
C37 C 0.0468(4) 1.0958(3) 0.7915(3) 0.1065(10) Uani 1 1 d . . . . .
H37A H 0.051106 1.113249 0.727389 0.160 Uiso 1 1 calc R U . . .
H37B H 0.114580 1.169774 0.843339 0.160 Uiso 1 1 calc R U . . .
H37C H -0.053299 1.078373 0.797757 0.160 Uiso 1 1 calc R U . . .

loop_
_atom_site_aniso_label
_atom_site_aniso_U_11
_atom_site_aniso_U_22
_atom_site_aniso_U_33
_atom_site_aniso_U_23
_atom_site_aniso_U_13
_atom_site_aniso_U_12
O1 0.0541(7) 0.0483(6) 0.0460(6) 0.0168(5) 0.0105(5) 0.0159(5)
N2 0.0473(7) 0.0466(7) 0.0447(7) 0.0138(6) 0.0086(6) 0.0181(6)
N3 0.0472(7) 0.0510(8) 0.0446(7) 0.0153(6) 0.0082(6) 0.0171(6)
C4 0.0519(9) 0.0481(9) 0.0422(8) 0.0142(7) 0.0127(7) 0.0215(7)
C5 0.0513(9) 0.0437(8) 0.0455(9) 0.0127(7) 0.0119(7) 0.0204(7)
C6 0.0458(8) 0.0480(9) 0.0481(9) 0.0131(7) 0.0060(7) 0.0170(7)
C7 0.0498(9) 0.0526(9) 0.0517(10) 0.0143(8) 0.0090(7) 0.0213(7)
C8 0.0551(10) 0.0557(10) 0.0503(10) 0.0174(8) 0.0156(8) 0.0194(8)
C9 0.0536(9) 0.0519(9) 0.0475(9) 0.0115(7) 0.0087(7) 0.0236(8)
C10 0.0567(10) 0.0525(9) 0.0448(9) 0.0130(7) 0.0084(7) 0.0249(8)
C11 0.0551(10) 0.0470(9) 0.0578(10) 0.0115(8) 0.0187(8) 0.0161(7)
C12 0.0608(11) 0.0613(11) 0.0493(10) 0.0131(8) 0.0059(8) 0.0232(9)
C13 0.0472(8) 0.0441(8) 0.0500(9) 0.0123(7) 0.0137(7) 0.0151(7)
C14 0.0490(9) 0.0462(9) 0.0483(9) 0.0114(7) 0.0128(7) 0.0169(7)
C15 0.0546(10) 0.0552(10) 0.0648(12) 0.0112(9) 0.0082(9) 0.0166(8)
C16 0.0588(10) 0.0659(11) 0.0567(10) 0.0183(9) 0.0145(8) 0.0333(9)
C17 0.0497(9) 0.0516(10) 0.0583(11) 0.0162(8) 0.0076(8) 0.0158(7)
C18 0.0528(9) 0.0539(10) 0.0568(10) 0.0199(8) 0.0174(8) 0.0219(8)
C19 0.0638(11) 0.0692(12) 0.0519(11) 0.0219(9) 0.0103(9) 0.0104(9)
C20 0.0515(10) 0.0751(13) 0.0642(12) 0.0325(10) 0.0160(8) 0.0307(9)
C21 0.0628(12) 0.0697(13) 0.0674(13) 0.0244(10) 0.0144(10) 0.0040(10)
C22 0.0778(13) 0.0757(13) 0.0523(11) 0.0260(10) 0.0199(9) 0.0377(11)
C23 0.0753(12) 0.0651(12) 0.0529(11) 0.0223(9) 0.0098(9) 0.0302(10)
C24 0.0689(12) 0.0642(11) 0.0696(12) 0.0306(10) 0.0242(10) 0.0314(10)
C25 0.0674(12) 0.0535(11) 0.0839(15) 0.0005(10) 0.0246(11) 0.0183(9)
C26 0.0461(9) 0.0626(11) 0.0720(13) 0.0292(10) 0.0113(8) 0.0149(8)
C27 0.0575(10) 0.0660(12) 0.0574(11) 0.0122(9) 0.0041(8) 0.0231(9)
C28 0.0859(14) 0.0613(11) 0.0548(11) 0.0091(9) 0.0250(10) 0.0286(10)
B29 0.0482(10) 0.0441(9) 0.0457(10) 0.0116(8) 0.0090(8) 0.0142(8)
C30 0.0675(12) 0.0831(15) 0.0535(11) 0.0127(10) -0.0025(9) 0.0336(11)
C31 0.0757(13) 0.0551(11) 0.0698(13) 0.0119(9) 0.0279(10) 0.0290(10)
C32 0.0800(14) 0.0561(11) 0.0870(15) 0.0244(11) 0.0307(12) 0.0340(10)
C33 0.0614(12) 0.0510(11) 0.0896(16) 0.0059(10) 0.0130(11) 0.0056(9)
C34 0.0841(15) 0.0854(15) 0.0547(12) 0.0267(11) 0.0050(10) 0.0416(12)
C35 0.0655(13) 0.1012(18) 0.1022(19) 0.0432(15) 0.0373(13) 0.0427(13)
C36 0.0631(13) 0.0751(15) 0.0882(17) 0.0146(13) -0.0013(11) 0.0103(11)
C37 0.153(3) 0.0816(18) 0.122(2) 0.0397(17) 0.050(2) 0.075(2)

loop_
_atom_type_symbol
_atom_type_description
_atom_type_scat_dispersion_real
_atom_type_scat_dispersion_imag
_atom_type_scat_source
C C 0.0181 0.0091 'International Tables Vol C Tables 4.2.6.8 and 6.1.1.4'
H H 0.0000 0.0000 'International Tables Vol C Tables 4.2.6.8 and 6.1.1.4'
B B 0.0090 0.0039 'International Tables Vol C Tables 4.2.6.8 and 6.1.1.4'
N N 0.0311 0.0180 'International Tables Vol C Tables 4.2.6.8 and 6.1.1.4'
O O 0.0492 0.0322 'International Tables Vol C Tables 4.2.6.8 and 6.1.1.4'

loop_
_exptl_crystal_face_index_h
_exptl_crystal_face_index_k
_exptl_crystal_face_index_l
_exptl_crystal_face_perp_dist
6 -1 -3 0.1293
0 6 1 0.0475
2 -7 -2 0.0342
-5 -3 2 0.1056
-6 2 -1 0.0902
6 -2 -2 0.1167
0 4 -8 0.0883
5 -5 4 0.1118
-5 6 -1 0.0638
0 6 -5 0.0720
1 4 6 0.0508
-4 -2 7 0.1331
1 -5 8 0.1173

loop_
_geom_angle_atom_site_label_1
_geom_angle_atom_site_label_2
_geom_angle_atom_site_label_3
_geom_angle
_geom_angle_site_symmetry_1
_geom_angle_site_symmetry_3
_geom_angle_publ_flag
C5 O1 C4 103.03(13) . . ?
N3 N2 B29 137.97(13) . . ?
C5 N2 N3 109.24(14) . . ?
C5 N2 B29 112.11(14) . . ?
C4 N3 N2 104.47(13) . . ?
O1 C4 C14 119.37(14) . . ?
N3 C4 O1 112.44(14) . . ?
N3 C4 C14 128.18(15) . . ?
O1 C5 C10 133.57(16) . . ?
N2 C5 O1 110.80(14) . . ?
N2 C5 C10 115.63(16) . . ?
C7 C6 B29 125.86(15) . . ?
C17 C6 C7 116.32(16) . . ?
C17 C6 B29 117.67(15) . . ?
C6 C7 C25 123.56(17) . . ?
C16 C7 C6 120.78(17) . . ?
C16 C7 C25 115.66(17) . . ?
C12 C8 H8 120.1 . . ?
C12 C8 C14 119.88(17) . . ?
C14 C8 H8 120.1 . . ?
C10 C9 B29 112.65(15) . . ?
C27 C9 C10 115.24(17) . . ?
C27 C9 B29 131.81(17) . . ?
C9 C10 C5 105.99(15) . . ?
C23 C10 C5 129.40(18) . . ?
C23 C10 C9 124.57(17) . . ?
C13 C11 C28 123.31(17) . . ?
C31 C11 C13 120.37(18) . . ?
C31 C11 C28 116.29(17) . . ?
C8 C12 H12 119.1 . . ?
C8 C12 C15 121.72(18) . . ?
C15 C12 H12 119.1 . . ?
C11 C13 B29 124.25(16) . . ?
C18 C13 C11 116.68(16) . . ?
C18 C13 B29 119.07(15) . . ?
C8 C14 C4 118.51(16) . . ?
C19 C14 C4 122.29(16) . . ?
C19 C14 C8 119.20(17) . . ?
C12 C15 C21 117.92(18) . . ?
C12 C15 C36 120.7(2) . . ?
C21 C15 C36 121.4(2) . . ?
C7 C16 H16 118.5 . . ?
C20 C16 C7 122.93(19) . . ?
C20 C16 H16 118.5 . . ?
C6 C17 C33 123.65(17) . . ?
C26 C17 C6 120.65(18) . . ?
C26 C17 C33 115.70(17) . . ?
C13 C18 C22 123.71(16) . . ?
C24 C18 C13 120.48(18) . . ?
C24 C18 C22 115.81(17) . . ?
C14 C19 H19 120.0 . . ?
C21 C19 C14 120.03(19) . . ?
C21 C19 H19 120.0 . . ?
C16 C20 C26 116.38(18) . . ?
C16 C20 C35 122.0(2) . . ?
C26 C20 C35 121.6(2) . . ?
C15 C21 H21 119.4 . . ?
C19 C21 C15 121.23(19) . . ?
C19 C21 H21 119.4 . . ?
C18 C22 H22A 109.5 . . ?
C18 C22 H22B 109.5 . . ?
C18 C22 H22C 109.5 . . ?
H22A C22 H22B 109.5 . . ?
H22A C22 H22C 109.5 . . ?
H22B C22 H22C 109.5 . . ?
C10 C23 H23 121.1 . . ?
C34 C23 C10 117.7(2) . . ?
C34 C23 H23 121.1 . . ?
C18 C24 H24 118.7 . . ?
C32 C24 C18 122.6(2) . . ?
C32 C24 H24 118.7 . . ?
C7 C25 H25A 109.5 . . ?
C7 C25 H25B 109.5 . . ?
C7 C25 H25C 109.5 . . ?
H25A C25 H25B 109.5 . . ?
H25A C25 H25C 109.5 . . ?
H25B C25 H25C 109.5 . . ?
C17 C26 H26 118.6 . . ?
C20 C26 C17 122.88(18) . . ?
C20 C26 H26 118.6 . . ?
C9 C27 H27 119.6 . . ?
C30 C27 C9 120.8(2) . . ?
C30 C27 H27 119.6 . . ?
C11 C28 H28A 109.5 . . ?
C11 C28 H28B 109.5 . . ?
C11 C28 H28C 109.5 . . ?
H28A C28 H28B 109.5 . . ?
H28A C28 H28C 109.5 . . ?
H28B C28 H28C 109.5 . . ?
N2 B29 C9 93.32(13) . . ?
N2 B29 C13 102.80(13) . . ?
C6 B29 N2 116.49(14) . . ?
C6 B29 C9 106.24(14) . . ?
C6 B29 C13 114.63(14) . . ?
C13 B29 C9 121.91(15) . . ?
C27 C30 H30 119.0 . . ?
C34 C30 C27 122.0(2) . . ?
C34 C30 H30 119.0 . . ?
C11 C31 H31 118.7 . . ?
C32 C31 C11 122.61(19) . . ?
C32 C31 H31 118.7 . . ?
C24 C32 C37 121.1(2) . . ?
C31 C32 C24 117.13(19) . . ?
C31 C32 C37 121.8(2) . . ?
C17 C33 H33A 109.5 . . ?
C17 C33 H33B 109.5 . . ?
C17 C33 H33C 109.5 . . ?
H33A C33 H33B 109.5 . . ?
H33A C33 H33C 109.5 . . ?
H33B C33 H33C 109.5 . . ?
C23 C34 C30 119.6(2) . . ?
C23 C34 H34 120.2 . . ?
C30 C34 H34 120.2 . . ?
C20 C35 H35A 109.5 . . ?
C20 C35 H35B 109.5 . . ?
C20 C35 H35C 109.5 . . ?
H35A C35 H35B 109.5 . . ?
H35A C35 H35C 109.5 . . ?
H35B C35 H35C 109.5 . . ?
C15 C36 H36A 109.5 . . ?
C15 C36 H36B 109.5 . . ?
C15 C36 H36C 109.5 . . ?
H36A C36 H36B 109.5 . . ?
H36A C36 H36C 109.5 . . ?
H36B C36 H36C 109.5 . . ?
C32 C37 H37A 109.5 . . ?
C32 C37 H37B 109.5 . . ?
C32 C37 H37C 109.5 . . ?
H37A C37 H37B 109.5 . . ?
H37A C37 H37C 109.5 . . ?
H37B C37 H37C 109.5 . . ?

loop_
_geom_bond_atom_site_label_1
_geom_bond_atom_site_label_2
_geom_bond_distance
_geom_bond_site_symmetry_2
_geom_bond_publ_flag
O1 C4 1.389(2) . ?
O1 C5 1.337(2) . ?
N2 N3 1.3835(19) . ?
N2 C5 1.297(2) . ?
N2 B29 1.643(2) . ?
N3 C4 1.291(2) . ?
C4 C14 1.452(2) . ?
C5 C10 1.437(2) . ?
C6 C7 1.413(3) . ?
C6 C17 1.413(2) . ?
C6 B29 1.642(3) . ?
C7 C16 1.392(3) . ?
C7 C25 1.511(3) . ?
C8 H8 0.9300 . ?
C8 C12 1.375(3) . ?
C8 C14 1.389(3) . ?
C9 C10 1.410(3) . ?
C9 C27 1.396(3) . ?
C9 B29 1.651(3) . ?
C10 C23 1.390(3) . ?
C11 C13 1.413(3) . ?
C11 C28 1.502(3) . ?
C11 C31 1.400(3) . ?
C12 H12 0.9300 . ?
C12 C15 1.383(3) . ?
C13 C18 1.410(3) . ?
C13 B29 1.648(3) . ?
C14 C19 1.385(3) . ?
C15 C21 1.384(3) . ?
C15 C36 1.506(3) . ?
C16 H16 0.9300 . ?
C16 C20 1.380(3) . ?
C17 C26 1.395(3) . ?
C17 C33 1.513(3) . ?
C18 C22 1.510(3) . ?
C18 C24 1.399(3) . ?
C19 H19 0.9300 . ?
C19 C21 1.384(3) . ?
C20 C26 1.382(3) . ?
C20 C35 1.508(3) . ?
C21 H21 0.9300 . ?
C22 H22A 0.9600 . ?
C22 H22B 0.9600 . ?
C22 H22C 0.9600 . ?
C23 H23 0.9300 . ?
C23 C34 1.378(3) . ?
C24 H24 0.9300 . ?
C24 C32 1.375(3) . ?
C25 H25A 0.9600 . ?
C25 H25B 0.9600 . ?
C25 H25C 0.9600 . ?
C26 H26 0.9300 . ?
C27 H27 0.9300 . ?
C27 C30 1.386(3) . ?
C28 H28A 0.9600 . ?
C28 H28B 0.9600 . ?
C28 H28C 0.9600 . ?
C30 H30 0.9300 . ?
C30 C34 1.382(3) . ?
C31 H31 0.9300 . ?
C31 C32 1.374(3) . ?
C32 C37 1.518(3) . ?
C33 H33A 0.9600 . ?
C33 H33B 0.9600 . ?
C33 H33C 0.9600 . ?
C34 H34 0.9300 . ?
C35 H35A 0.9600 . ?
C35 H35B 0.9600 . ?
C35 H35C 0.9600 . ?
C36 H36A 0.9600 . ?
C36 H36B 0.9600 . ?
C36 H36C 0.9600 . ?
C37 H37A 0.9600 . ?
C37 H37B 0.9600 . ?
C37 H37C 0.9600 . ?

loop_
_geom_torsion_atom_site_label_1
_geom_torsion_atom_site_label_2
_geom_torsion_atom_site_label_3
_geom_torsion_atom_site_label_4
_geom_torsion
_geom_torsion_site_symmetry_1
_geom_torsion_site_symmetry_2
_geom_torsion_site_symmetry_3
_geom_torsion_site_symmetry_4
_geom_torsion_publ_flag
O1 C4 C14 C8 -170.08(15) . . . . ?
O1 C4 C14 C19 10.2(3) . . . . ?
O1 C5 C10 C9 -175.31(17) . . . . ?
O1 C5 C10 C23 6.9(3) . . . . ?
N2 N3 C4 O1 0.90(18) . . . . ?
N2 N3 C4 C14 -178.08(16) . . . . ?
N2 C5 C10 C9 4.5(2) . . . . ?
N2 C5 C10 C23 -173.34(19) . . . . ?
N3 N2 C5 O1 1.41(18) . . . . ?
N3 N2 C5 C10 -178.42(14) . . . . ?
N3 N2 B29 C6 -76.3(2) . . . . ?
N3 N2 B29 C9 173.72(17) . . . . ?
N3 N2 B29 C13 49.9(2) . . . . ?
N3 C4 C14 C8 8.8(3) . . . . ?
N3 C4 C14 C19 -170.87(19) . . . . ?
C4 O1 C5 N2 -0.82(17) . . . . ?
C4 O1 C5 C10 178.98(18) . . . . ?
C4 C14 C19 C21 178.95(19) . . . . ?
C5 O1 C4 N3 -0.10(18) . . . . ?
C5 O1 C4 C14 178.97(14) . . . . ?
C5 N2 N3 C4 -1.40(18) . . . . ?
C5 N2 B29 C6 114.64(16) . . . . ?
C5 N2 B29 C9 4.65(17) . . . . ?
C5 N2 B29 C13 -119.14(15) . . . . ?
C5 C10 C23 C34 177.06(19) . . . . ?
C6 C7 C16 C20 1.6(3) . . . . ?
C6 C17 C26 C20 0.2(3) . . . . ?
C7 C6 C17 C26 1.8(3) . . . . ?
C7 C6 C17 C33 -178.74(19) . . . . ?
C7 C6 B29 N2 -13.0(2) . . . . ?
C7 C6 B29 C9 89.30(19) . . . . ?
C7 C6 B29 C13 -133.04(17) . . . . ?
C7 C16 C20 C26 0.5(3) . . . . ?
C7 C16 C20 C35 179.61(19) . . . . ?
C8 C12 C15 C21 -0.8(3) . . . . ?
C8 C12 C15 C36 179.0(2) . . . . ?
C8 C14 C19 C21 -0.7(3) . . . . ?
C9 C10 C23 C34 -0.4(3) . . . . ?
C9 C27 C30 C34 1.4(3) . . . . ?
C10 C9 C27 C30 -3.0(3) . . . . ?
C10 C9 B29 N2 -1.98(17) . . . . ?
C10 C9 B29 C6 -120.82(16) . . . . ?
C10 C9 B29 C13 105.33(18) . . . . ?
C10 C23 C34 C30 -1.4(3) . . . . ?
C11 C13 C18 C22 -175.87(17) . . . . ?
C11 C13 C18 C24 3.5(3) . . . . ?
C11 C13 B29 N2 98.82(18) . . . . ?
C11 C13 B29 C6 -133.78(17) . . . . ?
C11 C13 B29 C9 -3.4(3) . . . . ?
C11 C31 C32 C24 1.6(3) . . . . ?
C11 C31 C32 C37 -179.6(2) . . . . ?
C12 C8 C14 C4 -179.39(17) . . . . ?
C12 C8 C14 C19 0.3(3) . . . . ?
C12 C15 C21 C19 0.3(3) . . . . ?
C13 C11 C31 C32 1.0(3) . . . . ?
C13 C18 C24 C32 -1.0(3) . . . . ?
C14 C8 C12 C15 0.5(3) . . . . ?
C14 C19 C21 C15 0.4(4) . . . . ?
C16 C20 C26 C17 -1.4(3) . . . . ?
C17 C6 C7 C16 -2.6(3) . . . . ?
C17 C6 C7 C25 177.48(18) . . . . ?
C17 C6 B29 N2 171.49(15) . . . . ?
C17 C6 B29 C9 -86.24(18) . . . . ?
C17 C6 B29 C13 51.4(2) . . . . ?
C18 C13 B29 N2 -81.11(18) . . . . ?
C18 C13 B29 C6 46.3(2) . . . . ?
C18 C13 B29 C9 176.68(16) . . . . ?
C18 C24 C32 C31 -1.6(3) . . . . ?
C18 C24 C32 C37 179.6(2) . . . . ?
C22 C18 C24 C32 178.5(2) . . . . ?
C25 C7 C16 C20 -178.53(19) . . . . ?
C27 C9 C10 C5 -175.39(16) . . . . ?
C27 C9 C10 C23 2.6(3) . . . . ?
C27 C9 B29 N2 171.35(19) . . . . ?
C27 C9 B29 C6 52.5(2) . . . . ?
C27 C9 B29 C13 -81.3(3) . . . . ?
C27 C30 C34 C23 0.9(4) . . . . ?
C28 C11 C13 C18 178.25(18) . . . . ?
C28 C11 C13 B29 -1.7(3) . . . . ?
C28 C11 C31 C32 179.3(2) . . . . ?
B29 N2 N3 C4 -170.68(17) . . . . ?
B29 N2 C5 O1 173.69(13) . . . . ?
B29 N2 C5 C10 -6.1(2) . . . . ?
B29 C6 C7 C16 -178.24(16) . . . . ?
B29 C6 C7 C25 1.9(3) . . . . ?
B29 C6 C17 C26 177.74(16) . . . . ?
B29 C6 C17 C33 -2.8(3) . . . . ?
B29 C9 C10 C5 -0.9(2) . . . . ?
B29 C9 C10 C23 177.07(18) . . . . ?
B29 C9 C27 C30 -176.17(19) . . . . ?
B29 C13 C18 C22 4.1(3) . . . . ?
B29 C13 C18 C24 -176.53(17) . . . . ?
C31 C11 C13 C18 -3.5(3) . . . . ?
C31 C11 C13 B29 176.54(17) . . . . ?
C33 C17 C26 C20 -179.29(19) . . . . ?
C35 C20 C26 C17 179.47(19) . . . . ?
C36 C15 C21 C19 -179.4(2) . . . . ?

loop_
_exptl_oxdiff_crystal_face_indexfrac_h
_exptl_oxdiff_crystal_face_indexfrac_k
_exptl_oxdiff_crystal_face_indexfrac_l
_exptl_oxdiff_crystal_face_x
_exptl_oxdiff_crystal_face_y
_exptl_oxdiff_crystal_face_z
6.1066 -0.6051 -3.4626 0.0813 0.1392 0.9869
-0.0903 6.4853 1.0491 0.5214 0.8533 -0.0092
1.8658 -6.6744 -2.0580 -0.4988 -0.8145 0.2961
-4.9463 -2.5265 2.3399 -0.3093 -0.5111 -0.8019
-6.1051 2.4758 -0.5795 0.3691 -0.2788 -0.8866
6.3303 -2.0588 -2.0344 -0.1540 0.1138 0.9815
0.4189 4.0580 -8.2875 0.9367 -0.2245 0.2687
4.5560 -4.8117 4.1552 -0.8036 0.1899 0.5640
-5.1304 5.6931 -1.1831 0.6883 0.1309 -0.7135
0.4174 6.1838 -5.4761 0.9365 0.2780 0.2137
0.6216 3.6141 5.7772 -0.0798 0.9965 -0.0231
-4.0678 -1.9572 7.3430 -0.6180 0.0779 -0.7823
0.5138 -4.9803 7.5391 -0.9849 0.1280 -0.1166
